data_7063427
loop_
_publ_author_name
'Gogoi, Priyanka'
'Rahman, Monisur'
'Hazarika, Roktopol'
'Das, Babulal'
'Deori, Kalyanjyoti'
'Sarma, Diganta'

_publ_section_title
;
 Regioselective one-pot synthesis of 1,4-disubstituted 1,2,3-triazoles
 over Ag--Zn-based nanoheterostructured catalysts
;
_journal_issue 38
_journal_name_full 'New Journal of Chemistry'
_journal_page_first 16609
_journal_page_last 16619
_journal_paper_doi 10.1039/D4NJ03273J
_journal_volume 48
_journal_year 2024
_chemical_formula_sum 'C16 H15 N3 O'
_chemical_formula_weight 265.31
_space_group_crystal_system monoclinic
_space_group_IT_number 4
_space_group_name_Hall 'P 2yb'
_space_group_name_H-M_alt 'P 1 21 1'
_atom_sites_solution_hydrogens geom
_audit_creation_method SHELXL-2018/3
_audit_update_record
;
2023-11-17 deposited with the CCDC.	2024-09-02 downloaded from the CCDC.
;
_cell_angle_alpha 90
_cell_angle_beta 93.787(3)
_cell_angle_gamma 90
_cell_formula_units_Z 2
_cell_length_a 8.1513(8)
_cell_length_b 5.6813(6)
_cell_length_c 14.7970(15)
_cell_measurement_reflns_used 3437
_cell_measurement_temperature 298(2)
_cell_measurement_theta_max 20.49
_cell_measurement_theta_min 2.50
_cell_volume 683.75(12)
_computing_cell_refinement 'Bruker SAINT'
_computing_data_collection 'Bruker APEX2'
_computing_data_reduction 'Bruker SAINT'
_computing_molecular_graphics 'Bruker SHELXTL'
_computing_publication_material 'Bruker SHELXTL'
_computing_structure_refinement 'SHELXL-2018/3 (Sheldrick, 2018)'
_computing_structure_solution 'SHELXT 2018/2 (Sheldrick, 2018)'
_diffrn_ambient_temperature 298(2)
_diffrn_measured_fraction_theta_full 0.998
_diffrn_measured_fraction_theta_max 0.998
_diffrn_measurement_device_type 'Bruker APEX-II CCD'
_diffrn_measurement_method '\f and \w scans'
_diffrn_radiation_type MoK\a
_diffrn_radiation_wavelength 0.71073
_diffrn_reflns_av_R_equivalents 0.0659
_diffrn_reflns_av_unetI/netI 0.0435
_diffrn_reflns_Laue_measured_fraction_full 0.998
_diffrn_reflns_Laue_measured_fraction_max 0.998
_diffrn_reflns_limit_h_max 8
_diffrn_reflns_limit_h_min -8
_diffrn_reflns_limit_k_max 5
_diffrn_reflns_limit_k_min -5
_diffrn_reflns_limit_l_max 15
_diffrn_reflns_limit_l_min -15
_diffrn_reflns_number 11528
_diffrn_reflns_point_group_measured_fraction_full 0.995
_diffrn_reflns_point_group_measured_fraction_max 0.995
_diffrn_reflns_theta_full 21.398
_diffrn_reflns_theta_max 21.398
_diffrn_reflns_theta_min 1.379
_exptl_absorpt_coefficient_mu 0.083
_exptl_absorpt_correction_type none
_exptl_crystal_colour colorless
_exptl_crystal_density_diffrn 1.289
_exptl_crystal_description 'thin needles'
_exptl_crystal_F_000 280
_exptl_crystal_size_max 0.24
_exptl_crystal_size_mid 0.14
_exptl_crystal_size_min 0.08
_refine_diff_density_max 0.126
_refine_diff_density_min -0.191
_refine_diff_density_rms 0.038
_refine_ls_abs_structure_details
;
 Flack x determined using 477 quotients [(I+)-(I-)]/[(I+)+(I-)]
 (Parsons, Flack and Wagner, Acta Cryst. B69 (2013) 249-259).
;
_refine_ls_abs_structure_Flack 1.0(10)
_refine_ls_extinction_method none
_refine_ls_goodness_of_fit_ref 1.076
_refine_ls_hydrogen_treatment constr
_refine_ls_matrix_type full
_refine_ls_number_parameters 182
_refine_ls_number_reflns 1539
_refine_ls_number_restraints 1
_refine_ls_restrained_S_all 1.075
_refine_ls_R_factor_all 0.0666
_refine_ls_R_factor_gt 0.0492
_refine_ls_shift/su_max 0.000
_refine_ls_shift/su_mean 0.000
_refine_ls_structure_factor_coef Fsqd
_refine_ls_weighting_details 'w=1/[\s^2^(Fo^2^)+(0.0517P)^2^+0.2628P] where P=(Fo^2^+2Fc^2^)/3'
_refine_ls_weighting_scheme calc
_refine_ls_wR_factor_gt 0.1057
_refine_ls_wR_factor_ref 0.1202
_reflns_Friedel_coverage 0.767
_reflns_Friedel_fraction_full 0.991
_reflns_Friedel_fraction_max 0.991
_reflns_number_gt 1275
_reflns_number_total 1539
_reflns_threshold_expression 'I > 2\s(I)'
_cod_data_source_file d4nj03273j2.cif
_cod_data_source_block P-380_a
_cod_depositor_comments 'Adding full bibliography for 7063427.cif.'
_cod_original_sg_symbol_H-M 'P 21'
_cod_database_code 7063427
_shelx_shelxl_version_number 2018/3
_shelx_space_group_comment
;
The symmetry employed for this shelxl refinement is uniquely defined
by the following loop, which should always be used as a source of
symmetry information in preference to the above space-group names.
They are only intended as comments.
;

loop_
_space_group_symop_operation_xyz
'x, y, z'
'-x, y+1/2, -z'

loop_
_atom_site_label
_atom_site_type_symbol
_atom_site_fract_x
_atom_site_fract_y
_atom_site_fract_z
_atom_site_U_iso_or_equiv
_atom_site_adp_type
_atom_site_occupancy
_atom_site_site_symmetry_order
_atom_site_calc_flag
_atom_site_refinement_flags_posn
_atom_site_refinement_flags_adp
_atom_site_refinement_flags_occupancy
_atom_site_disorder_assembly
_atom_site_disorder_group
O1 O 0.8467(6) 0.7657(9) 0.6239(3) 0.0679(13) Uani 1 1 d . . . . .
N002 N 0.4259(6) 0.4741(10) 0.1533(4) 0.0507(14) Uani 1 1 d . . . . .
N003 N 0.5471(6) 0.7846(10) 0.2061(4) 0.0620(15) Uani 1 1 d . . . . .
N004 N 0.4719(7) 0.6929(10) 0.1320(4) 0.0635(16) Uani 1 1 d . . . . .
C005 C 0.1631(7) 0.2788(12) 0.1072(4) 0.0437(15) Uani 1 1 d . . . . .
C006 C 0.5485(7) 0.6243(10) 0.2729(4) 0.0442(16) Uani 1 1 d . . . . .
C007 C 0.6282(7) 0.6692(11) 0.3642(4) 0.0439(16) Uani 1 1 d . . . . .
C008 C 0.7220(7) 0.8691(11) 0.3834(4) 0.0491(17) Uani 1 1 d . . . . .
H008 H 0.734333 0.979313 0.337890 0.059 Uiso 1 1 calc R U . . .
C009 C 0.7975(7) 0.9086(10) 0.4683(4) 0.0478(17) Uani 1 1 d . . . . .
H009 H 0.859849 1.043852 0.479427 0.057 Uiso 1 1 calc R U . . .
C00A C 0.0408(8) 0.4418(11) 0.0836(4) 0.0509(17) Uani 1 1 d . . . . .
H00A H 0.067521 0.581921 0.055560 0.061 Uiso 1 1 calc R U . . .
C00B C 0.7802(7) 0.7457(11) 0.5369(4) 0.0483(17) Uani 1 1 d . . . . .
C00C C -0.1585(8) 0.1923(14) 0.1438(4) 0.058(2) Uani 1 1 d . . . . .
H00C H -0.266942 0.162445 0.156212 0.069 Uiso 1 1 calc R U . . .
C00D C -0.1205(8) 0.3966(13) 0.1014(4) 0.0570(18) Uani 1 1 d . . . . .
H00D H -0.202595 0.504798 0.084685 0.068 Uiso 1 1 calc R U . . .
C00E C 0.3392(7) 0.3221(12) 0.0854(4) 0.0581(19) Uani 1 1 d . . . . .
H00B H 0.396307 0.172613 0.082902 0.070 Uiso 1 1 calc R U . . .
H00E H 0.340624 0.395520 0.026273 0.070 Uiso 1 1 calc R U . . .
C00F C 0.4709(7) 0.4283(12) 0.2398(5) 0.0549(18) Uani 1 1 d . . . . .
H00F H 0.452804 0.289814 0.271120 0.066 Uiso 1 1 calc R U . . .
C00G C 0.6129(8) 0.5076(12) 0.4341(5) 0.0549(18) Uani 1 1 d . . . . .
H00G H 0.550341 0.372405 0.423410 0.066 Uiso 1 1 calc R U . . .
C00H C 0.6888(8) 0.5452(12) 0.5184(4) 0.0568(18) Uani 1 1 d . . . . .
H00H H 0.678464 0.433724 0.563648 0.068 Uiso 1 1 calc R U . . .
C00I C 0.1213(8) 0.0735(12) 0.1493(4) 0.0563(18) Uani 1 1 d . . . . .
H00I H 0.201796 -0.037709 0.165205 0.068 Uiso 1 1 calc R U . . .
C00J C -0.0401(9) 0.0322(12) 0.1680(4) 0.0595(19) Uani 1 1 d . . . . .
H00J H -0.067593 -0.105741 0.197239 0.071 Uiso 1 1 calc R U . . .
C00K C 0.9363(9) 0.9728(14) 0.6479(4) 0.078(2) Uani 1 1 d . . . . .
H00K H 1.029696 0.984553 0.611903 0.116 Uiso 1 1 calc R U . . .
H00L H 0.972901 0.966260 0.710834 0.116 Uiso 1 1 calc R U . . .
H00M H 0.866819 1.107728 0.637160 0.116 Uiso 1 1 calc R U . . .

loop_
_atom_site_aniso_label
_atom_site_aniso_U_11
_atom_site_aniso_U_22
_atom_site_aniso_U_33
_atom_site_aniso_U_23
_atom_site_aniso_U_13
_atom_site_aniso_U_12
O1 0.085(3) 0.067(3) 0.051(3) 0.007(3) -0.001(2) -0.016(3)
N002 0.043(3) 0.049(4) 0.060(4) -0.009(3) 0.000(3) -0.002(3)
N003 0.062(4) 0.057(4) 0.065(4) 0.008(4) -0.012(3) -0.007(3)
N004 0.057(4) 0.062(5) 0.070(4) 0.009(3) -0.007(3) -0.004(3)
C005 0.040(4) 0.043(4) 0.047(4) -0.011(3) 0.003(3) -0.005(3)
C006 0.033(3) 0.042(4) 0.057(4) -0.002(4) 0.001(3) 0.003(3)
C007 0.035(4) 0.039(4) 0.059(4) -0.003(4) 0.012(3) 0.005(3)
C008 0.052(4) 0.039(4) 0.056(4) 0.003(3) 0.003(3) -0.005(4)
C009 0.050(4) 0.035(4) 0.059(4) -0.005(4) 0.008(3) -0.012(3)
C00A 0.063(5) 0.040(4) 0.050(4) 0.002(3) 0.001(3) 0.002(4)
C00B 0.044(4) 0.048(5) 0.054(5) 0.001(4) 0.010(3) -0.002(4)
C00C 0.054(4) 0.063(5) 0.057(4) -0.010(4) 0.006(3) -0.006(4)
C00D 0.049(5) 0.061(5) 0.060(4) -0.005(4) -0.003(3) 0.011(4)
C00E 0.053(4) 0.062(5) 0.060(4) -0.017(4) 0.005(3) -0.007(4)
C00F 0.053(4) 0.049(4) 0.063(5) -0.005(4) 0.006(4) -0.007(4)
C00G 0.048(4) 0.041(4) 0.077(5) 0.004(4) 0.009(4) -0.010(3)
C00H 0.062(5) 0.047(4) 0.062(5) 0.007(4) 0.013(4) -0.003(4)
C00I 0.052(4) 0.052(4) 0.063(4) -0.008(4) -0.005(3) 0.003(4)
C00J 0.074(5) 0.043(5) 0.062(5) 0.003(4) 0.015(4) -0.002(4)
C00K 0.091(6) 0.081(6) 0.058(4) -0.002(4) -0.013(4) -0.026(5)

loop_
_atom_type_symbol
_atom_type_description
_atom_type_scat_dispersion_real
_atom_type_scat_dispersion_imag
_atom_type_scat_source
C C 0.0033 0.0016 'International Tables Vol C Tables 4.2.6.8 and 6.1.1.4'
H H 0.0000 0.0000 'International Tables Vol C Tables 4.2.6.8 and 6.1.1.4'
N N 0.0061 0.0033 'International Tables Vol C Tables 4.2.6.8 and 6.1.1.4'
O O 0.0106 0.0060 'International Tables Vol C Tables 4.2.6.8 and 6.1.1.4'

loop_
_geom_angle_atom_site_label_1
_geom_angle_atom_site_label_2
_geom_angle_atom_site_label_3
_geom_angle
_geom_angle_site_symmetry_1
_geom_angle_site_symmetry_3
_geom_angle_publ_flag
C00B O1 C00K 118.1(5) . . ?
C00F N002 N004 110.0(5) . . ?
C00F N002 C00E 129.1(6) . . ?
N004 N002 C00E 120.8(6) . . ?
N004 N003 C006 108.8(5) . . ?
N003 N004 N002 106.9(5) . . ?
C00I C005 C00A 119.0(5) . . ?
C00I C005 C00E 120.1(6) . . ?
C00A C005 C00E 120.9(6) . . ?
N003 C006 C00F 108.1(6) . . ?
N003 C006 C007 122.4(5) . . ?
C00F C006 C007 129.5(6) . . ?
C008 C007 C00G 117.5(6) . . ?
C008 C007 C006 122.0(6) . . ?
C00G C007 C006 120.5(6) . . ?
C009 C008 C007 121.7(6) . . ?
C008 C009 C00B 119.8(6) . . ?
C00D C00A C005 120.3(6) . . ?
O1 C00B C00H 115.6(5) . . ?
O1 C00B C009 125.5(6) . . ?
C00H C00B C009 119.0(6) . . ?
C00J C00C C00D 120.8(6) . . ?
C00C C00D C00A 119.6(6) . . ?
N002 C00E C005 111.7(5) . . ?
N002 C00F C006 106.2(6) . . ?
C00H C00G C007 121.0(6) . . ?
C00G C00H C00B 121.0(6) . . ?
C005 C00I C00J 120.1(6) . . ?
C00C C00J C00I 120.2(6) . . ?

loop_
_geom_bond_atom_site_label_1
_geom_bond_atom_site_label_2
_geom_bond_distance
_geom_bond_site_symmetry_2
_geom_bond_publ_flag
O1 C00B 1.367(7) . ?
O1 C00K 1.417(8) . ?
N002 C00F 1.333(8) . ?
N002 N004 1.342(7) . ?
N002 C00E 1.470(7) . ?
N003 N004 1.326(7) . ?
N003 C006 1.343(7) . ?
C005 C00I 1.375(9) . ?
C005 C00A 1.388(8) . ?
C005 C00E 1.513(8) . ?
C006 C00F 1.356(8) . ?
C006 C007 1.483(8) . ?
C007 C008 1.388(8) . ?
C007 C00G 1.394(8) . ?
C008 C009 1.379(7) . ?
C009 C00B 1.388(8) . ?
C00A C00D 1.382(8) . ?
C00B C00H 1.379(9) . ?
C00C C00J 1.358(8) . ?
C00C C00D 1.364(9) . ?
C00G C00H 1.371(8) . ?
C00I C00J 1.382(8) . ?
